data_4086538
loop_
_publ_author_name
'Chiu, Hsin-Chun'
'Pearce, Adam J.'
'Dunn, Peter L.'
'Cramer, Christopher J.'
'Tonks, Ian A.'

_publ_section_title
;
 \b-Oxo-\d-diimine Nickel Complexes: A Comparison of Tautomeric Active
 Species in Ethylene Polymerization Catalysis
;
_journal_issue 12
_journal_name_full Organometallics
_journal_page_first 2076
_journal_paper_doi 10.1021/acs.organomet.6b00256
_journal_volume 35
_journal_year 2016
_chemical_formula_moiety 'C38 H50 N2 Ni O, C4 H10 O'
_chemical_formula_sum 'C42 H60 N2 Ni O2'
_chemical_formula_weight 683.63
_space_group_crystal_system monoclinic
_space_group_IT_number 14
_space_group_name_Hall '-P 2yn'
_space_group_name_H-M_alt 'P 1 21/n 1'
_symmetry_space_group_name_Hall '-P 2yn'
_symmetry_space_group_name_H-M 'P 1 21/n 1'
_atom_sites_solution_hydrogens mixed
_audit_creation_method SHELXL-2014/7
_cell_angle_alpha 90
_cell_angle_beta 96.1498(11)
_cell_angle_gamma 90
_cell_formula_units_Z 4
_cell_length_a 11.6448(5)
_cell_length_b 11.2985(4)
_cell_length_c 29.4586(12)
_cell_measurement_reflns_used 9539
_cell_measurement_temperature 123(2)
_cell_measurement_theta_max 77.412
_cell_measurement_theta_min 3.014
_cell_volume 3853.5(3)
_computing_cell_refinement 'SAINT, Bruker'
_computing_data_collection 'SMART, Bruker'
_computing_data_reduction 'SAINT, Bruker'
_computing_structure_refinement 'SHELXL-2014/7 (Sheldrick, 2014)'
_diffrn_ambient_temperature 123(2)
_diffrn_measured_fraction_theta_full 0.999
_diffrn_measured_fraction_theta_max 0.995
_diffrn_measurement_device_type 'Bruker SMART Platform CCD'
_diffrn_measurement_method 'area detector, omega scans per phi'
_diffrn_radiation_type CuK\a
_diffrn_radiation_wavelength 1.54178
_diffrn_reflns_av_R_equivalents 0.0267
_diffrn_reflns_av_unetI/netI 0.0088
_diffrn_reflns_Laue_measured_fraction_full 0.999
_diffrn_reflns_Laue_measured_fraction_max 0.995
_diffrn_reflns_limit_h_max 14
_diffrn_reflns_limit_h_min -13
_diffrn_reflns_limit_k_max 14
_diffrn_reflns_limit_k_min -14
_diffrn_reflns_limit_l_max 37
_diffrn_reflns_limit_l_min -37
_diffrn_reflns_number 118120
_diffrn_reflns_point_group_measured_fraction_full 0.999
_diffrn_reflns_point_group_measured_fraction_max 0.995
_diffrn_reflns_theta_full 67.679
_diffrn_reflns_theta_max 77.724
_diffrn_reflns_theta_min 3.017
_diffrn_source normal
_exptl_absorpt_coefficient_mu 0.989
_exptl_absorpt_correction_T_max 0.7541
_exptl_absorpt_correction_T_min 0.6372
_exptl_absorpt_correction_type multi-scan
_exptl_absorpt_process_details 'SADABS, R. Blessing, 1995'
_exptl_crystal_colour Yellow
_exptl_crystal_density_diffrn 1.178
_exptl_crystal_description Block
_exptl_crystal_F_000 1480
_exptl_crystal_size_max 0.6
_exptl_crystal_size_mid 0.5
_exptl_crystal_size_min 0.2
_refine_diff_density_max 2.184
_refine_diff_density_min -0.640
_refine_diff_density_rms 0.057
_refine_ls_extinction_method none
_refine_ls_goodness_of_fit_ref 1.075
_refine_ls_hydrogen_treatment mixed
_refine_ls_matrix_type full
_refine_ls_number_parameters 449
_refine_ls_number_reflns 8184
_refine_ls_number_restraints 0
_refine_ls_restrained_S_all 1.075
_refine_ls_R_factor_all 0.0465
_refine_ls_R_factor_gt 0.0459
_refine_ls_shift/su_max 0.000
_refine_ls_shift/su_mean 0.000
_refine_ls_structure_factor_coef Fsqd
_refine_ls_weighting_details 'w=1/[\s^2^(Fo^2^)+(0.0650P)^2^+3.7377P] where P=(Fo^2^+2Fc^2^)/3'
_refine_ls_weighting_scheme calc
_refine_ls_wR_factor_gt 0.1305
_refine_ls_wR_factor_ref 0.1310
_reflns_Friedel_coverage 0.000
_reflns_number_gt 8032
_reflns_number_total 8184
_reflns_threshold_expression 'I > 2\s(I)'
_cod_data_source_file om6b00256_si_005.cif
_cod_data_source_block 16014_0m
_cod_depositor_comments 'Adding full bibliography for 4086532--4086539.cif.'
_cod_database_code 4086538
_shelx_shelxl_version_number 2014/7
_shelx_space_group_comment
;
The symmetry employed for this shelxl refinement is uniquely defined
by the following loop, which should always be used as a source of
symmetry information in preference to the above space-group names.
They are only intended as comments.
;

loop_
_space_group_symop_operation_xyz
'x, y, z'
'-x+1/2, y+1/2, -z+1/2'
'-x, -y, -z'
'x-1/2, -y-1/2, z-1/2'

loop_
_atom_site_label
_atom_site_type_symbol
_atom_site_fract_x
_atom_site_fract_y
_atom_site_fract_z
_atom_site_U_iso_or_equiv
_atom_site_adp_type
_atom_site_occupancy
_atom_site_site_symmetry_order
_atom_site_calc_flag
_atom_site_refinement_flags_posn
_atom_site_refinement_flags_adp
Ni1 Ni 0.41018(2) 0.28936(2) 0.14091(2) 0.01765(10) Uani 1 1 d . .
O1 O 0.57013(10) 0.29152(10) 0.13837(4) 0.0184(2) Uani 1 1 d . .
N1 N 0.37793(12) 0.44446(13) 0.11822(5) 0.0186(3) Uani 1 1 d . .
C2 C 0.45997(15) 0.51506(15) 0.10541(6) 0.0206(3) Uani 1 1 d . .
H2 H 0.570(2) 0.027(2) 0.1960(8) 0.031(6) Uiso 1 1 d . .
N2 N 0.77023(13) 0.17576(13) 0.16112(5) 0.0205(3) Uani 1 1 d . .
O2 O 0.61593(12) 0.16667(13) -0.00144(4) 0.0295(3) Uani 1 1 d . .
C3 C 0.57760(14) 0.48500(15) 0.10752(6) 0.0201(3) Uani 1 1 d . .
H3 H 0.6273 0.5421 0.0963 0.024 Uiso 1 1 calc R U
C4 C 0.62912(14) 0.37952(14) 0.12447(5) 0.0167(3) Uani 1 1 d . .
C5 C 0.75365(14) 0.37041(15) 0.12880(6) 0.0192(3) Uani 1 1 d . .
H5 H 0.7946 0.4342 0.1171 0.023 Uiso 1 1 calc R U
C6 C 0.81820(14) 0.27855(15) 0.14819(6) 0.0197(3) Uani 1 1 d . .
C7 C 0.94763(16) 0.28936(17) 0.15611(7) 0.0289(4) Uani 1 1 d . .
H7A H 0.9832 0.2283 0.1385 0.043 Uiso 1 1 calc R U
H7B H 0.9729 0.2790 0.1887 0.043 Uiso 1 1 calc R U
H7C H 0.9711 0.3678 0.1463 0.043 Uiso 1 1 calc R U
C8 C 0.26184(14) 0.49043(15) 0.11454(6) 0.0202(3) Uani 1 1 d . .
C9 C 0.18475(15) 0.46032(16) 0.07618(6) 0.0228(3) Uani 1 1 d . .
C10 C 0.07388(16) 0.50904(18) 0.07214(7) 0.0293(4) Uani 1 1 d . .
H10 H 0.0214 0.4905 0.0462 0.035 Uiso 1 1 calc R U
C11 C 0.03908(17) 0.58380(18) 0.10527(8) 0.0334(4) Uani 1 1 d . .
H11 H -0.0361 0.6175 0.1017 0.040 Uiso 1 1 calc R U
C12 C 0.11396(17) 0.60903(17) 0.14346(7) 0.0308(4) Uani 1 1 d . .
H12 H 0.0886 0.6584 0.1665 0.037 Uiso 1 1 calc R U
C13 C 0.22646(16) 0.56375(16) 0.14909(6) 0.0247(4) Uani 1 1 d . .
C14 C 0.21965(16) 0.37629(18) 0.03974(6) 0.0266(4) Uani 1 1 d . .
H14 H 0.2856 0.3274 0.0539 0.032 Uiso 1 1 calc R U
C15 C 0.12220(18) 0.2913(2) 0.02256(8) 0.0352(5) Uani 1 1 d . .
H15A H 0.0593 0.3358 0.0056 0.053 Uiso 1 1 calc R U
H15B H 0.0933 0.2515 0.0486 0.053 Uiso 1 1 calc R U
H15C H 0.1517 0.2321 0.0024 0.053 Uiso 1 1 calc R U
C16 C 0.2619(2) 0.4430(2) -0.00046(7) 0.0400(5) Uani 1 1 d . .
H16A H 0.2802 0.3863 -0.0238 0.060 Uiso 1 1 calc R U
H16B H 0.3312 0.4885 0.0102 0.060 Uiso 1 1 calc R U
H16C H 0.2013 0.4970 -0.0135 0.060 Uiso 1 1 calc R U
C17 C 0.30403(18) 0.59138(19) 0.19261(7) 0.0323(4) Uani 1 1 d . .
H17 H 0.3840 0.5650 0.1882 0.039 Uiso 1 1 calc R U
C18 C 0.3088(3) 0.7241(2) 0.20391(10) 0.0507(6) Uani 1 1 d . .
H18A H 0.3320 0.7683 0.1777 0.076 Uiso 1 1 calc R U
H18B H 0.3650 0.7378 0.2306 0.076 Uiso 1 1 calc R U
H18C H 0.2324 0.7510 0.2106 0.076 Uiso 1 1 calc R U
C19 C 0.2646(2) 0.5215(2) 0.23254(8) 0.0448(6) Uani 1 1 d . .
H19A H 0.1851 0.5435 0.2368 0.067 Uiso 1 1 calc R U
H19B H 0.3154 0.5395 0.2604 0.067 Uiso 1 1 calc R U
H19C H 0.2681 0.4366 0.2260 0.067 Uiso 1 1 calc R U
C20 C 0.83112(14) 0.08728(15) 0.18896(6) 0.0199(3) Uani 1 1 d . .
C21 C 0.82216(15) 0.08574(15) 0.23606(6) 0.0217(3) Uani 1 1 d . .
C22 C 0.88405(17) -0.00001(17) 0.26267(7) 0.0280(4) Uani 1 1 d . .
H22 H 0.8786 -0.0027 0.2946 0.034 Uiso 1 1 calc R U
C23 C 0.95278(17) -0.08069(17) 0.24329(7) 0.0307(4) Uani 1 1 d . .
H23 H 0.9951 -0.1377 0.2620 0.037 Uiso 1 1 calc R U
C24 C 0.96043(16) -0.07904(17) 0.19672(7) 0.0281(4) Uani 1 1 d . .
H24 H 1.0084 -0.1349 0.1838 0.034 Uiso 1 1 calc R U
C25 C 0.89878(15) 0.00336(16) 0.16850(6) 0.0231(3) Uani 1 1 d . .
C26 C 0.90118(17) -0.00181(18) 0.11712(7) 0.0283(4) Uani 1 1 d . .
H26 H 0.8781 0.0779 0.1045 0.034 Uiso 1 1 calc R U
C27 C 1.0198(2) -0.0304(3) 0.10296(9) 0.0498(6) Uani 1 1 d . .
H27A H 1.0189 -0.0198 0.0699 0.075 Uiso 1 1 calc R U
H27B H 1.0397 -0.1125 0.1110 0.075 Uiso 1 1 calc R U
H27C H 1.0773 0.0228 0.1188 0.075 Uiso 1 1 calc R U
C28 C 0.8131(2) -0.0906(3) 0.09661(9) 0.0556(7) Uani 1 1 d . .
H28A H 0.8160 -0.0947 0.0635 0.083 Uiso 1 1 calc R U
H28B H 0.7357 -0.0660 0.1029 0.083 Uiso 1 1 calc R U
H28C H 0.8305 -0.1687 0.1101 0.083 Uiso 1 1 calc R U
C29 C 0.75161(16) 0.17765(16) 0.25880(6) 0.0244(4) Uani 1 1 d . .
H29 H 0.6990 0.2171 0.2343 0.029 Uiso 1 1 calc R U
C30 C 0.8309(2) 0.2724(2) 0.28188(10) 0.0456(6) Uani 1 1 d . .
H30A H 0.8728 0.3117 0.2590 0.068 Uiso 1 1 calc R U
H30B H 0.8862 0.2355 0.3051 0.068 Uiso 1 1 calc R U
H30C H 0.7846 0.3309 0.2964 0.068 Uiso 1 1 calc R U
C31 C 0.6767(2) 0.1228(2) 0.29273(8) 0.0381(5) Uani 1 1 d . .
H31A H 0.6291 0.0597 0.2776 0.057 Uiso 1 1 calc R U
H31B H 0.6266 0.1837 0.3037 0.057 Uiso 1 1 calc R U
H31C H 0.7264 0.0896 0.3186 0.057 Uiso 1 1 calc R U
C32 C 0.25374(15) 0.23826(16) 0.15048(7) 0.0252(4) Uani 1 1 d . .
H32A H 0.2287 0.2542 0.1810 0.030 Uiso 1 1 calc R U
H32B H 0.1927 0.2527 0.1250 0.030 Uiso 1 1 calc R U
C33 C 0.32424(14) 0.13579(15) 0.14667(6) 0.0214(3) Uani 1 1 d . .
C34 C 0.42122(15) 0.12337(15) 0.17979(6) 0.0215(3) Uani 1 1 d . .
H34 H 0.423(2) 0.162(2) 0.2088(9) 0.034(6) Uiso 1 1 d . .
C35 C 0.50574(16) 0.03614(17) 0.17394(7) 0.0275(4) Uani 1 1 d . .
C36 C 0.49598(17) -0.03481(17) 0.13622(7) 0.0297(4) Uani 1 1 d . .
H36 H 0.5529 -0.0933 0.1327 0.036 Uiso 1 1 calc R U
C37 C 0.40137(17) -0.02136(17) 0.10241(7) 0.0290(4) Uani 1 1 d . .
H37 H 0.3954 -0.0708 0.0762 0.035 Uiso 1 1 calc R U
C38 C 0.31856(16) 0.06158(16) 0.10695(6) 0.0246(4) Uani 1 1 d . .
H38 H 0.2563 0.0704 0.0836 0.030 Uiso 1 1 calc R U
C39 C 0.41216(18) 0.1493(2) -0.00616(8) 0.0354(4) Uani 1 1 d . .
H39A H 0.4043 0.1873 -0.0362 0.053 Uiso 1 1 calc R U
H39B H 0.3440 0.1671 0.0095 0.053 Uiso 1 1 calc R U
H39C H 0.4189 0.0635 -0.0099 0.053 Uiso 1 1 calc R U
C40 C 0.5182(2) 0.19540(19) 0.02164(7) 0.0349(4) Uani 1 1 d . .
H40A H 0.5125 0.2823 0.0253 0.042 Uiso 1 1 calc R U
H40B H 0.5258 0.1589 0.0524 0.042 Uiso 1 1 calc R U
C41 C 0.7208(2) 0.1996(2) 0.02333(8) 0.0437(5) Uani 1 1 d . .
H41A H 0.7279 0.1621 0.0539 0.052 Uiso 1 1 calc R U
H41B H 0.7237 0.2865 0.0274 0.052 Uiso 1 1 calc R U
C42 C 0.8180(2) 0.1596(3) -0.00284(11) 0.0619(8) Uani 1 1 d . .
H42A H 0.8136 0.0737 -0.0072 0.093 Uiso 1 1 calc R U
H42B H 0.8921 0.1802 0.0143 0.093 Uiso 1 1 calc R U
H42C H 0.8115 0.1990 -0.0326 0.093 Uiso 1 1 calc R U
C1 C 0.42941(17) 0.63915(17) 0.08825(8) 0.0311(4) Uani 1 1 d . .
H1A H 0.4904 0.6688 0.0708 0.047 Uiso 1 1 calc R U
H1B H 0.4221 0.6915 0.1143 0.047 Uiso 1 1 calc R U
H1C H 0.3560 0.6371 0.0686 0.047 Uiso 1 1 calc R U
H1 H 0.701(2) 0.177(2) 0.1602(7) 0.019(5) Uiso 1 1 d . .

loop_
_atom_site_aniso_label
_atom_site_aniso_U_11
_atom_site_aniso_U_22
_atom_site_aniso_U_33
_atom_site_aniso_U_23
_atom_site_aniso_U_13
_atom_site_aniso_U_12
Ni1 0.01585(16) 0.01650(16) 0.02073(16) 0.00264(10) 0.00258(11) 0.00129(10)
O1 0.0163(5) 0.0172(5) 0.0216(6) 0.0021(4) 0.0019(4) -0.0009(4)
N1 0.0166(6) 0.0191(7) 0.0202(6) 0.0015(5) 0.0023(5) 0.0037(5)
C2 0.0219(8) 0.0189(8) 0.0209(8) 0.0038(6) 0.0020(6) 0.0032(6)
N2 0.0143(7) 0.0210(7) 0.0258(7) 0.0045(6) 0.0000(5) 0.0017(5)
O2 0.0317(7) 0.0318(7) 0.0241(6) -0.0026(5) -0.0010(5) -0.0017(6)
C3 0.0193(8) 0.0190(8) 0.0223(8) 0.0040(6) 0.0038(6) -0.0002(6)
C4 0.0186(7) 0.0165(7) 0.0149(7) -0.0003(6) 0.0022(5) -0.0002(6)
C5 0.0190(8) 0.0182(7) 0.0207(7) 0.0019(6) 0.0042(6) -0.0013(6)
C6 0.0168(8) 0.0219(8) 0.0203(8) -0.0003(6) 0.0023(6) 0.0003(6)
C7 0.0173(8) 0.0278(9) 0.0411(11) 0.0067(8) 0.0014(7) 0.0002(7)
C8 0.0180(8) 0.0171(7) 0.0257(8) 0.0055(6) 0.0039(6) 0.0035(6)
C9 0.0193(8) 0.0225(8) 0.0264(8) 0.0062(7) 0.0024(6) 0.0032(6)
C10 0.0209(9) 0.0302(10) 0.0358(10) 0.0078(8) -0.0008(7) 0.0055(7)
C11 0.0206(9) 0.0279(9) 0.0519(12) 0.0062(9) 0.0055(8) 0.0099(7)
C12 0.0283(10) 0.0231(9) 0.0426(11) -0.0007(8) 0.0110(8) 0.0080(7)
C13 0.0237(8) 0.0205(8) 0.0306(9) 0.0014(7) 0.0063(7) 0.0037(7)
C14 0.0231(8) 0.0325(10) 0.0235(8) 0.0016(7) -0.0005(7) 0.0036(7)
C15 0.0306(10) 0.0385(11) 0.0345(10) -0.0047(8) -0.0052(8) 0.0007(8)
C16 0.0429(12) 0.0497(13) 0.0283(10) 0.0053(9) 0.0075(9) 0.0003(10)
C17 0.0305(10) 0.0348(10) 0.0319(10) -0.0090(8) 0.0048(8) 0.0064(8)
C18 0.0548(15) 0.0413(13) 0.0550(15) -0.0201(11) 0.0014(12) -0.0007(11)
C19 0.0528(14) 0.0518(14) 0.0308(10) -0.0039(10) 0.0083(10) 0.0116(11)
C20 0.0159(7) 0.0178(8) 0.0253(8) 0.0026(6) -0.0011(6) 0.0002(6)
C21 0.0215(8) 0.0183(8) 0.0246(8) 0.0014(6) -0.0008(6) -0.0005(6)
C22 0.0323(10) 0.0250(9) 0.0255(9) 0.0048(7) -0.0027(7) 0.0017(7)
C23 0.0301(9) 0.0234(9) 0.0366(10) 0.0073(8) -0.0065(8) 0.0054(7)
C24 0.0237(9) 0.0212(8) 0.0385(10) 0.0008(7) -0.0001(7) 0.0056(7)
C25 0.0197(8) 0.0210(8) 0.0283(9) 0.0004(7) 0.0006(6) 0.0001(6)
C26 0.0266(9) 0.0301(9) 0.0289(9) -0.0011(7) 0.0062(7) 0.0046(7)
C27 0.0363(12) 0.0688(17) 0.0475(13) 0.0070(12) 0.0190(10) 0.0102(12)
C28 0.0517(15) 0.081(2) 0.0350(12) -0.0218(13) 0.0107(10) -0.0257(14)
C29 0.0270(9) 0.0215(8) 0.0243(8) -0.0003(7) 0.0017(7) 0.0009(7)
C30 0.0359(12) 0.0368(12) 0.0648(16) -0.0226(11) 0.0081(11) -0.0053(9)
C31 0.0427(12) 0.0338(11) 0.0405(11) 0.0062(9) 0.0171(9) 0.0044(9)
C32 0.0191(8) 0.0243(9) 0.0332(9) 0.0047(7) 0.0075(7) -0.0001(7)
C33 0.0185(8) 0.0203(8) 0.0261(8) 0.0052(6) 0.0055(6) -0.0041(6)
C34 0.0236(8) 0.0187(8) 0.0222(8) 0.0052(6) 0.0028(6) -0.0039(6)
C35 0.0242(9) 0.0216(8) 0.0358(10) 0.0094(7) -0.0005(7) -0.0017(7)
C36 0.0257(9) 0.0205(9) 0.0441(11) 0.0052(8) 0.0089(8) 0.0038(7)
C37 0.0340(10) 0.0243(9) 0.0296(9) -0.0003(7) 0.0075(8) -0.0039(7)
C38 0.0229(8) 0.0245(9) 0.0262(8) 0.0020(7) 0.0018(7) -0.0064(7)
C39 0.0338(10) 0.0348(11) 0.0392(11) 0.0018(9) 0.0103(8) 0.0032(8)
C40 0.0462(12) 0.0323(10) 0.0274(9) -0.0034(8) 0.0093(8) 0.0012(9)
C41 0.0452(13) 0.0421(12) 0.0401(12) 0.0004(10) -0.0122(10) -0.0104(10)
C42 0.0309(12) 0.085(2) 0.0679(18) 0.0074(16) -0.0055(12) -0.0107(13)
C1 0.0251(9) 0.0230(9) 0.0458(11) 0.0137(8) 0.0061(8) 0.0049(7)

loop_
_atom_type_symbol
_atom_type_description
_atom_type_scat_dispersion_real
_atom_type_scat_dispersion_imag
_atom_type_scat_source
C C 0.0181 0.0091 'International Tables Vol C Tables 4.2.6.8 and 6.1.1.4'
H H 0.0000 0.0000 'International Tables Vol C Tables 4.2.6.8 and 6.1.1.4'
N N 0.0311 0.0180 'International Tables Vol C Tables 4.2.6.8 and 6.1.1.4'
O O 0.0492 0.0322 'International Tables Vol C Tables 4.2.6.8 and 6.1.1.4'
Ni Ni -3.0029 0.5091 'International Tables Vol C Tables 4.2.6.8 and 6.1.1.4'

loop_
_geom_angle_atom_site_label_1
_geom_angle_atom_site_label_2
_geom_angle_atom_site_label_3
_geom_angle
O1 Ni1 N1 97.70(6)
O1 Ni1 C32 162.47(7)
N1 Ni1 C32 99.83(7)
O1 Ni1 C33 121.24(6)
N1 Ni1 C33 137.86(7)
C32 Ni1 C33 42.11(7)
O1 Ni1 C34 91.67(6)
N1 Ni1 C34 166.16(6)
C32 Ni1 C34 71.12(7)
C33 Ni1 C34 39.06(7)
C4 O1 Ni1 125.76(10)
C2 N1 C8 117.32(14)
C2 N1 Ni1 122.17(11)
C8 N1 Ni1 120.50(11)
N1 C2 C3 124.65(15)
N1 C2 C1 119.87(15)
C3 C2 C1 115.46(15)
C6 N2 C20 124.28(14)
C41 O2 C40 112.73(17)
C4 C3 C2 126.79(15)
O1 C4 C3 122.83(15)
O1 C4 C5 118.48(14)
C3 C4 C5 118.61(15)
C6 C5 C4 126.24(15)
N2 C6 C5 122.68(15)
N2 C6 C7 117.40(15)
C5 C6 C7 119.92(15)
C9 C8 C13 120.79(16)
C9 C8 N1 119.05(15)
C13 C8 N1 120.16(15)
C10 C9 C8 118.51(17)
C10 C9 C14 120.03(17)
C8 C9 C14 121.46(15)
C11 C10 C9 121.22(18)
C12 C11 C10 119.65(17)
C11 C12 C13 121.59(18)
C12 C13 C8 118.17(17)
C12 C13 C17 119.29(17)
C8 C13 C17 122.50(16)
C9 C14 C16 111.81(17)
C9 C14 C15 112.36(16)
C16 C14 C15 109.98(17)
C13 C17 C19 110.06(18)
C13 C17 C18 112.81(19)
C19 C17 C18 110.17(19)
C21 C20 C25 121.27(15)
C21 C20 N2 119.37(15)
C25 C20 N2 119.36(15)
C22 C21 C20 118.36(16)
C22 C21 C29 119.76(16)
C20 C21 C29 121.83(15)
C23 C22 C21 120.97(18)
C22 C23 C24 120.26(17)
C23 C24 C25 121.07(18)
C24 C25 C20 118.03(17)
C24 C25 C26 120.36(17)
C20 C25 C26 121.56(16)
C28 C26 C25 109.85(17)
C28 C26 C27 110.3(2)
C25 C26 C27 113.34(18)
C21 C29 C30 110.21(16)
C21 C29 C31 112.56(16)
C30 C29 C31 110.73(18)
C33 C32 Ni1 71.16(10)
C34 C33 C32 116.58(16)
C34 C33 C38 117.83(16)
C32 C33 C38 124.06(17)
C34 C33 Ni1 77.15(10)
C32 C33 Ni1 66.73(10)
C38 C33 Ni1 114.42(12)
C35 C34 C33 119.84(17)
C35 C34 Ni1 122.26(12)
C33 C34 Ni1 63.79(9)
C36 C35 C34 120.63(17)
C35 C36 C37 120.10(18)
C38 C37 C36 120.81(18)
C37 C38 C33 120.72(17)
O2 C40 C39 108.26(16)
O2 C41 C42 108.3(2)

loop_
_geom_bond_atom_site_label_1
_geom_bond_atom_site_label_2
_geom_bond_distance
Ni1 O1 1.8722(12)
Ni1 N1 1.8986(14)
Ni1 C32 1.9600(18)
Ni1 C33 2.0192(17)
Ni1 C34 2.1942(17)
O1 C4 1.299(2)
N1 C2 1.330(2)
N1 C8 1.441(2)
C2 C3 1.406(2)
C2 C1 1.520(2)
N2 C6 1.361(2)
N2 C20 1.432(2)
O2 C41 1.404(3)
O2 C40 1.425(3)
C3 C4 1.402(2)
C4 C5 1.446(2)
C5 C6 1.370(2)
C6 C7 1.505(2)
C8 C9 1.408(2)
C8 C13 1.408(2)
C9 C10 1.397(2)
C9 C14 1.521(3)
C10 C11 1.384(3)
C11 C12 1.377(3)
C12 C13 1.400(3)
C13 C17 1.519(3)
C14 C16 1.529(3)
C14 C15 1.531(3)
C17 C19 1.528(3)
C17 C18 1.536(3)
C20 C21 1.403(2)
C20 C25 1.409(2)
C21 C22 1.397(2)
C21 C29 1.523(2)
C22 C23 1.377(3)
C23 C24 1.384(3)
C24 C25 1.395(3)
C25 C26 1.518(3)
C26 C28 1.514(3)
C26 C27 1.520(3)
C29 C30 1.525(3)
C29 C31 1.527(3)
C32 C33 1.431(2)
C33 C34 1.418(2)
C33 C38 1.435(3)
C34 C35 1.416(3)
C35 C36 1.365(3)
C36 C37 1.412(3)
C37 C38 1.361(3)
C39 C40 1.500(3)
C41 C42 1.505(4)

loop_
_geom_torsion_atom_site_label_1
_geom_torsion_atom_site_label_2
_geom_torsion_atom_site_label_3
_geom_torsion_atom_site_label_4
_geom_torsion
N1 Ni1 O1 C4 0.08(13)
C32 Ni1 O1 C4 179.5(2)
C33 Ni1 O1 C4 163.27(12)
C34 Ni1 O1 C4 -169.72(13)
O1 Ni1 N1 C2 1.59(14)
C32 Ni1 N1 C2 -178.24(14)
C33 Ni1 N1 C2 -156.80(13)
C34 Ni1 N1 C2 133.8(3)
O1 Ni1 N1 C8 -178.03(12)
C32 Ni1 N1 C8 2.15(14)
C33 Ni1 N1 C8 23.59(17)
C34 Ni1 N1 C8 -45.8(3)
C8 N1 C2 C3 178.84(16)
Ni1 N1 C2 C3 -0.8(2)
C8 N1 C2 C1 0.7(2)
Ni1 N1 C2 C1 -178.98(13)
N1 C2 C3 C4 -2.2(3)
C1 C2 C3 C4 176.04(17)
Ni1 O1 C4 C3 -2.6(2)
Ni1 O1 C4 C5 174.22(11)
C2 C3 C4 O1 4.1(3)
C2 C3 C4 C5 -172.77(16)
O1 C4 C5 C6 -2.9(3)
C3 C4 C5 C6 174.08(16)
C20 N2 C6 C5 -167.75(16)
C20 N2 C6 C7 12.0(3)
C4 C5 C6 N2 8.3(3)
C4 C5 C6 C7 -171.44(17)
C2 N1 C8 C9 98.14(19)
Ni1 N1 C8 C9 -82.23(17)
C2 N1 C8 C13 -82.2(2)
Ni1 N1 C8 C13 97.39(17)
C13 C8 C9 C10 2.8(3)
N1 C8 C9 C10 -177.59(16)
C13 C8 C9 C14 -176.88(16)
N1 C8 C9 C14 2.7(2)
C8 C9 C10 C11 -1.0(3)
C14 C9 C10 C11 178.65(18)
C9 C10 C11 C12 -1.4(3)
C10 C11 C12 C13 2.0(3)
C11 C12 C13 C8 -0.3(3)
C11 C12 C13 C17 -178.08(19)
C9 C8 C13 C12 -2.1(3)
N1 C8 C13 C12 178.24(16)
C9 C8 C13 C17 175.56(17)
N1 C8 C13 C17 -4.1(3)
C10 C9 C14 C16 84.6(2)
C8 C9 C14 C16 -95.7(2)
C10 C9 C14 C15 -39.6(2)
C8 C9 C14 C15 140.07(18)
C12 C13 C17 C19 72.8(2)
C8 C13 C17 C19 -104.9(2)
C12 C13 C17 C18 -50.7(3)
C8 C13 C17 C18 131.6(2)
C6 N2 C20 C21 97.0(2)
C6 N2 C20 C25 -83.1(2)
C25 C20 C21 C22 1.3(3)
N2 C20 C21 C22 -178.82(16)
C25 C20 C21 C29 178.54(16)
N2 C20 C21 C29 -1.5(2)
C20 C21 C22 C23 0.4(3)
C29 C21 C22 C23 -176.95(18)
C21 C22 C23 C24 -0.9(3)
C22 C23 C24 C25 -0.3(3)
C23 C24 C25 C20 1.9(3)
C23 C24 C25 C26 -175.46(18)
C21 C20 C25 C24 -2.4(3)
N2 C20 C25 C24 177.70(16)
C21 C20 C25 C26 174.95(16)
N2 C20 C25 C26 -5.0(2)
C24 C25 C26 C28 83.4(2)
C20 C25 C26 C28 -93.8(2)
C24 C25 C26 C27 -40.4(3)
C20 C25 C26 C27 142.3(2)
C22 C21 C29 C30 76.8(2)
C20 C21 C29 C30 -100.5(2)
C22 C21 C29 C31 -47.4(2)
C20 C21 C29 C31 135.39(18)
Ni1 C32 C33 C34 60.93(14)
Ni1 C32 C33 C38 -104.63(16)
C32 C33 C34 C35 -169.24(16)
C38 C33 C34 C35 -2.8(2)
Ni1 C33 C34 C35 -113.80(15)
C32 C33 C34 Ni1 -55.44(13)
C38 C33 C34 Ni1 111.05(15)
C33 C34 C35 C36 1.3(3)
Ni1 C34 C35 C36 -74.9(2)
C34 C35 C36 C37 0.3(3)
C35 C36 C37 C38 -0.3(3)
C36 C37 C38 C33 -1.3(3)
C34 C33 C38 C37 2.8(2)
C32 C33 C38 C37 168.17(17)
Ni1 C33 C38 C37 90.68(19)
C41 O2 C40 C39 -176.23(18)
C40 O2 C41 C42 177.1(2)
